data_4340773
loop_
_publ_author_name
'Lin, Chun-Yi'
'Fettinger, James C.'
'Grandjean, Fernande'
'Long, Gary J.'
'Power, Philip P.'

_publ_section_title
;
 Synthesis, structure, and magnetic and electrochemical properties of
 quasi-linear and linear iron(i), cobalt(i), and nickel(i) amido
 complexes.
;
_journal_issue 17
_journal_name_full 'Inorganic chemistry'
_journal_page_first 9400
_journal_page_last 9406
_journal_paper_doi 10.1021/ic501534f
_journal_volume 53
_journal_year 2014
_chemical_formula_moiety 'C30 H52 Fe N2 Si2, C20 H44 K O8'
_chemical_formula_sum 'C50 H96 Fe K N2 O8 Si2'
_chemical_formula_weight 1004.41
_chemical_name_systematic
; 
 ? 
;
_space_group_crystal_system monoclinic
_space_group_IT_number 15
_space_group_name_Hall '-C 2yc'
_space_group_name_H-M_alt 'C 1 2/c 1'
_symmetry_space_group_name_Hall '-C 2yc'
_symmetry_space_group_name_H-M 'C 1 2/c 1'
_atom_sites_solution_hydrogens geom
_audit_creation_method SHELXL-2013
_cell_angle_alpha 90
_cell_angle_beta 105.6654(14)
_cell_angle_gamma 90
_cell_formula_units_Z 8
_cell_length_a 49.241(5)
_cell_length_b 9.8527(9)
_cell_length_c 25.173(2)
_cell_measurement_reflns_used 9831
_cell_measurement_temperature 90(2)
_cell_measurement_theta_max 30.54
_cell_measurement_theta_min 2.44
_cell_volume 11759.2(19)
_computing_cell_refinement 'SAINT (8.34a) (Bruker, 2013)'
_computing_data_collection 'Apex2 (2013.6-2) (Bruker, 2013)'
_computing_data_reduction 'SAINT (8.34a) (Bruker, 2013)'
_computing_molecular_graphics 'Bruker SHELXTL'
_computing_publication_material 'Bruker SHELXTL'
_computing_structure_refinement 'SHELXL-2013 (Sheldrick, 2013)'
_computing_structure_solution 'SHELXT (Sheldrick, 2013)'
_diffrn_ambient_temperature 90(2)
_diffrn_measured_fraction_theta_full 1.000
_diffrn_measured_fraction_theta_max 1.000
_diffrn_measurement_device_type 'Bruker APEX-II CCD'
_diffrn_measurement_method '\f and \w scans'
_diffrn_radiation_type MoK\a
_diffrn_radiation_wavelength 0.71073
_diffrn_reflns_av_R_equivalents 0.0353
_diffrn_reflns_av_unetI/netI 0.0320
_diffrn_reflns_Laue_measured_fraction_full 1.000
_diffrn_reflns_Laue_measured_fraction_max 1.000
_diffrn_reflns_limit_h_max 63
_diffrn_reflns_limit_h_min -63
_diffrn_reflns_limit_k_max 12
_diffrn_reflns_limit_k_min -12
_diffrn_reflns_limit_l_max 32
_diffrn_reflns_limit_l_min -32
_diffrn_reflns_number 52067
_diffrn_reflns_point_group_measured_fraction_full 1.000
_diffrn_reflns_point_group_measured_fraction_max 1.000
_diffrn_reflns_theta_full 25.242
_diffrn_reflns_theta_max 27.499
_diffrn_reflns_theta_min 1.680
_exptl_absorpt_coefficient_mu 0.415
_exptl_absorpt_correction_T_max 0.8749
_exptl_absorpt_correction_T_min 0.7215
_exptl_absorpt_correction_type multi-scan
_exptl_absorpt_process_details 'SADABS 2012/1 (Sheldrick, 2012)'
_exptl_crystal_colour Green
_exptl_crystal_density_diffrn 1.135
_exptl_crystal_description Block
_exptl_crystal_F_000 4376
_exptl_crystal_size_max 0.680
_exptl_crystal_size_mid 0.481
_exptl_crystal_size_min 0.158
_refine_diff_density_max 0.857
_refine_diff_density_min -0.509
_refine_diff_density_rms 0.053
_refine_ls_extinction_method none
_refine_ls_goodness_of_fit_ref 1.028
_refine_ls_hydrogen_treatment constr
_refine_ls_matrix_type full
_refine_ls_number_parameters 758
_refine_ls_number_reflns 13514
_refine_ls_number_restraints 124
_refine_ls_restrained_S_all 1.038
_refine_ls_R_factor_all 0.0535
_refine_ls_R_factor_gt 0.0430
_refine_ls_shift/su_max 0.001
_refine_ls_shift/su_mean 0.000
_refine_ls_structure_factor_coef Fsqd
_refine_ls_weighting_details 'w=1/[\s^2^(Fo^2^)+(0.0457P)^2^+17.8642P] where P=(Fo^2^+2Fc^2^)/3'
_refine_ls_weighting_scheme calc
_refine_ls_wR_factor_gt 0.1041
_refine_ls_wR_factor_ref 0.1104
_reflns_Friedel_coverage 0.000
_reflns_number_gt 11334
_reflns_number_total 13514
_reflns_threshold_expression 'I > 2\s(I)'
_cod_data_source_file ic501534f_si_002.cif
_cod_data_source_block cyl079fmi
_cod_depositor_comments
;
The following automatic conversions were performed:

'_exptl_absorpt_correction_type' value 'Multi-scan' changed to
'multi-scan' according to
/usr/data/users/saulius/crontab/automatic-downloads/rss-feeds/ACS/lib/dictionaries/cif_core.dic
dictionary named 'cif_core.dic' version 2.4.2 from 2011-04-26.

Automatic conversion script
Id: cif_fix_values 2281 2013-09-26 08:29:07Z andrius 

 Adding full bibliography for 4340770--4340773.cif.
;
_cod_original_cell_volume 11759.3(19)
_cod_database_code 4340773
_shelx_space_group_comment
; 
The symmetry employed for this shelxl refinement is uniquely defined 
by the following loop, which should always be used as a source of 
symmetry information in preference to the above space-group names. 
They are only intended as comments. 
;
_shelx_estimated_absorpt_t_min 0.766
_shelx_estimated_absorpt_t_max 0.937
_shelxl_version_number 2013-4

loop_
_space_group_symop_operation_xyz
'x, y, z'
'-x, y, -z+1/2'
'x+1/2, y+1/2, z'
'-x+1/2, y+1/2, -z+1/2'
'-x, -y, -z'
'x, -y, z-1/2'
'-x+1/2, -y+1/2, -z'
'x+1/2, -y+1/2, z-1/2'

loop_
_atom_site_label
_atom_site_type_symbol
_atom_site_fract_x
_atom_site_fract_y
_atom_site_fract_z
_atom_site_U_iso_or_equiv
_atom_site_adp_type
_atom_site_occupancy
_atom_site_site_symmetry_order
_atom_site_calc_flag
_atom_site_refinement_flags_posn
_atom_site_refinement_flags_adp
_atom_site_refinement_flags_occupancy
_atom_site_disorder_assembly
_atom_site_disorder_group
Fe1 Fe 0.11830(2) 0.52038(3) 0.27017(2) 0.02050(7) Uani 1 1 d . . . . .
C1 C 0.10404(3) 0.40815(17) 0.36665(6) 0.0191(3) Uani 1 1 d . . . . .
N1 N 0.09362(3) 0.46029(15) 0.31245(6) 0.0206(3) Uani 1 1 d . . . . .
Si1 Si 0.05853(2) 0.47416(6) 0.28022(2) 0.03166(13) Uani 1 1 d . . . . .
C2 C 0.10900(4) 0.49414(18) 0.41359(7) 0.0223(3) Uani 1 1 d . . . . .
N2 N 0.13835(3) 0.58799(16) 0.22013(6) 0.0247(3) Uani 1 1 d . . . . .
Si2 Si 0.12098(2) 0.69630(5) 0.16903(2) 0.02482(11) Uani 1 1 d . . . . .
C3 C 0.11971(4) 0.4394(2) 0.46633(7) 0.0287(4) Uani 1 1 d . . . . .
H3 H 0.1227 0.4973 0.4975 0.034 Uiso 1 1 calc R U . . .
C4 C 0.12612(4) 0.3028(2) 0.47425(7) 0.0314(4) Uani 1 1 d . . . . .
H4 H 0.1340 0.2679 0.5103 0.038 Uiso 1 1 calc R U . . .
C5 C 0.12083(4) 0.21800(19) 0.42876(7) 0.0278(4) Uani 1 1 d . . . . .
H5 H 0.1249 0.1240 0.4341 0.033 Uiso 1 1 calc R U . . .
C6 C 0.10964(3) 0.26697(18) 0.37529(7) 0.0221(3) Uani 1 1 d . . . . .
C7 C 0.10244(4) 0.64481(19) 0.40809(8) 0.0293(4) Uani 1 1 d . . . . .
H7 H 0.0972 0.6684 0.3680 0.035 Uiso 1 1 calc R U . . .
C8 C 0.07704(5) 0.6777(3) 0.43066(12) 0.0528(6) Uani 1 1 d . . . . .
H8A H 0.0609 0.6217 0.4116 0.079 Uiso 1 1 calc R U . . .
H8B H 0.0721 0.7739 0.4244 0.079 Uiso 1 1 calc R U . . .
H8C H 0.0819 0.6585 0.4703 0.079 Uiso 1 1 calc R U . . .
C9 C 0.12764(5) 0.7332(2) 0.43747(9) 0.0399(5) Uani 1 1 d . . . . .
H9A H 0.1334 0.7104 0.4768 0.060 Uiso 1 1 calc R U . . .
H9B H 0.1223 0.8291 0.4329 0.060 Uiso 1 1 calc R U . . .
H9C H 0.1434 0.7165 0.4214 0.060 Uiso 1 1 calc R U . . .
C10 C 0.10464(4) 0.16833(19) 0.32705(8) 0.0287(4) Uani 1 1 d . . . . .
H10 H 0.0910 0.2189 0.2968 0.034 Uiso 0.35 1 calc R U P A 1
H10B H 0.0952 0.2156 0.2917 0.034 Uiso 0.65 1 calc R U P B 2
C11 C 0.1303(2) 0.1507(10) 0.3042(3) 0.0344(17) Uani 0.35 1 d . U P C 1
H11A H 0.1296 0.2185 0.2753 0.052 Uiso 0.35 1 calc R U P C 1
H11B H 0.1300 0.0595 0.2886 0.052 Uiso 0.35 1 calc R U P C 1
H11C H 0.1476 0.1629 0.3340 0.052 Uiso 0.35 1 calc R U P C 1
C11B C 0.13325(13) 0.1096(7) 0.3245(2) 0.0556(15) Uani 0.65 1 d . U P C 2
H11D H 0.1442 0.1803 0.3123 0.083 Uiso 0.65 1 calc R U P C 2
H11E H 0.1301 0.0336 0.2985 0.083 Uiso 0.65 1 calc R U P C 2
H11F H 0.1437 0.0776 0.3613 0.083 Uiso 0.65 1 calc R U P C 2
C12 C 0.08770(6) 0.0437(2) 0.33465(10) 0.0471(6) Uani 1 1 d . . . . .
H12A H 0.0987 -0.0102 0.3658 0.071 Uiso 1 1 calc R U . . .
H12B H 0.0835 -0.0114 0.3010 0.071 Uiso 1 1 calc R U . . .
H12C H 0.0700 0.0726 0.3420 0.071 Uiso 1 1 calc R U . . .
C13 C 0.03701(4) 0.3788(3) 0.31929(8) 0.0384(5) Uani 1 1 d . . . . .
H13A H 0.0422 0.2826 0.3213 0.058 Uiso 1 1 calc R U . . .
H13B H 0.0169 0.3884 0.3003 0.058 Uiso 1 1 calc R U . . .
H13C H 0.0407 0.4158 0.3567 0.058 Uiso 1 1 calc R U . . .
C14 C 0.04999(5) 0.4065(4) 0.20801(9) 0.0659(9) Uani 1 1 d . . . . .
H14A H 0.0590 0.4636 0.1857 0.099 Uiso 1 1 calc R U . . .
H14B H 0.0295 0.4071 0.1920 0.099 Uiso 1 1 calc R U . . .
H14C H 0.0571 0.3134 0.2086 0.099 Uiso 1 1 calc R U . . .
C15 C 0.04532(5) 0.6546(3) 0.27460(14) 0.0679(9) Uani 1 1 d . . . . .
H15A H 0.0477 0.6920 0.3116 0.102 Uiso 1 1 calc R U . . .
H15B H 0.0253 0.6562 0.2544 0.102 Uiso 1 1 calc R U . . .
H15C H 0.0561 0.7092 0.2549 0.102 Uiso 1 1 calc R U . . .
C16 C 0.16646(17) 0.5602(7) 0.2287(4) 0.0238(15) Uani 0.59 1 d D . P D 1
C17 C 0.18791(10) 0.6483(5) 0.2587(2) 0.0204(10) Uani 0.59 1 d D . P D 1
C18 C 0.21636(10) 0.6136(6) 0.2674(2) 0.0294(10) Uani 0.59 1 d D . P D 1
H18 H 0.2305 0.6741 0.2872 0.035 Uiso 0.59 1 calc R U P D 1
C19 C 0.22431(10) 0.4934(6) 0.2477(2) 0.0315(10) Uani 0.59 1 d D . P D 1
H19 H 0.2437 0.4714 0.2548 0.038 Uiso 0.59 1 calc R U P D 1
C20 C 0.20422(12) 0.4050(6) 0.2178(2) 0.0338(12) Uani 0.59 1 d D . P D 1
H20 H 0.2097 0.3236 0.2034 0.041 Uiso 0.59 1 calc R U P D 1
C21 C 0.17551(14) 0.4365(7) 0.2088(3) 0.0295(15) Uani 0.59 1 d D . P D 1
C22 C 0.18033(9) 0.7794(4) 0.28265(19) 0.0215(9) Uani 0.59 1 d D . P D 1
H22 H 0.1609 0.8050 0.2608 0.026 Uiso 0.59 1 calc R U P D 1
C23 C 0.17949(13) 0.7569(6) 0.3422(2) 0.0327(11) Uani 0.59 1 d D . P D 1
H23A H 0.1665 0.6826 0.3435 0.049 Uiso 0.59 1 calc R U P D 1
H23B H 0.1730 0.8401 0.3563 0.049 Uiso 0.59 1 calc R U P D 1
H23C H 0.1984 0.7337 0.3649 0.049 Uiso 0.59 1 calc R U P D 1
C24 C 0.19992(13) 0.8983(6) 0.2789(3) 0.0417(13) Uani 0.59 1 d D . P D 1
H24A H 0.2186 0.8824 0.3043 0.063 Uiso 0.59 1 calc R U P D 1
H24B H 0.1921 0.9828 0.2891 0.063 Uiso 0.59 1 calc R U P D 1
H24C H 0.2016 0.9056 0.2411 0.063 Uiso 0.59 1 calc R U P D 1
C25 C 0.15421(14) 0.3347(7) 0.1752(3) 0.0328(14) Uani 0.59 1 d D . P D 1
H25 H 0.1357 0.3546 0.1828 0.039 Uiso 0.59 1 calc R U P D 1
C26 C 0.1500(4) 0.3547(14) 0.1128(4) 0.040(2) Uani 0.59 1 d D . P D 1
H26A H 0.1468 0.4511 0.1036 0.060 Uiso 0.59 1 calc R U P D 1
H26B H 0.1335 0.3022 0.0923 0.060 Uiso 0.59 1 calc R U P D 1
H26C H 0.1668 0.3234 0.1026 0.060 Uiso 0.59 1 calc R U P D 1
C27 C 0.16085(14) 0.1837(6) 0.1896(3) 0.0543(14) Uani 0.59 1 d D U P D 1
H27A H 0.1521 0.1274 0.1574 0.081 Uiso 0.59 1 calc R U P D 1
H27B H 0.1534 0.1580 0.2205 0.081 Uiso 0.59 1 calc R U P D 1
H27C H 0.1813 0.1699 0.1999 0.081 Uiso 0.59 1 calc R U P D 1
C16B C 0.1674(2) 0.5319(11) 0.2266(6) 0.021(2) Uani 0.41 1 d D U P D 2
C17B C 0.19092(19) 0.6105(9) 0.2559(4) 0.035(2) Uani 0.41 1 d D U P D 2
C18B C 0.21795(17) 0.5635(9) 0.2616(4) 0.037(2) Uani 0.41 1 d D U P D 2
H18B H 0.2338 0.6149 0.2814 0.044 Uiso 0.41 1 calc R U P D 2
C19B C 0.2217(2) 0.4423(9) 0.2384(4) 0.044(2) Uani 0.41 1 d D U P D 2
H19B H 0.2403 0.4097 0.2423 0.052 Uiso 0.41 1 calc R U P D 2
C20B C 0.19875(19) 0.3648(9) 0.2090(4) 0.039(2) Uani 0.41 1 d D U P D 2
H20B H 0.2021 0.2806 0.1935 0.047 Uiso 0.41 1 calc R U P D 2
C21B C 0.17112(18) 0.4084(10) 0.2018(5) 0.024(2) Uani 0.41 1 d D U P D 2
C22B C 0.18596(19) 0.7440(9) 0.2811(4) 0.043(2) Uani 0.41 1 d D U P D 2
H22B H 0.1666 0.7748 0.2607 0.051 Uiso 0.41 1 calc R U P D 2
C23B C 0.1860(3) 0.7275(14) 0.3422(5) 0.073(4) Uani 0.41 1 d D U P D 2
H23D H 0.1680 0.6886 0.3441 0.110 Uiso 0.41 1 calc R U P D 2
H23E H 0.1886 0.8165 0.3603 0.110 Uiso 0.41 1 calc R U P D 2
H23F H 0.2014 0.6671 0.3608 0.110 Uiso 0.41 1 calc R U P D 2
C24B C 0.2064(3) 0.8607(11) 0.2774(6) 0.068(4) Uani 0.41 1 d D U P D 2
H24D H 0.2256 0.8246 0.2838 0.102 Uiso 0.41 1 calc R U P D 2
H24E H 0.2061 0.9293 0.3054 0.102 Uiso 0.41 1 calc R U P D 2
H24F H 0.2005 0.9021 0.2407 0.102 Uiso 0.41 1 calc R U P D 2
C25B C 0.14604(19) 0.3317(10) 0.1678(5) 0.029(2) Uani 0.41 1 d D U P D 2
H25B H 0.1285 0.3721 0.1737 0.034 Uiso 0.41 1 calc R U P D 2
C26B C 0.1450(5) 0.343(2) 0.1064(5) 0.042(4) Uani 0.41 1 d D U P D 2
H26D H 0.1424 0.4382 0.0949 0.064 Uiso 0.41 1 calc R U P D 2
H26E H 0.1292 0.2891 0.0845 0.064 Uiso 0.41 1 calc R U P D 2
H26F H 0.1627 0.3088 0.1006 0.064 Uiso 0.41 1 calc R U P D 2
C27B C 0.1475(2) 0.1803(10) 0.1841(5) 0.060(2) Uani 0.41 1 d D U P D 2
H27D H 0.1628 0.1362 0.1724 0.091 Uiso 0.41 1 calc R U P D 2
H27E H 0.1296 0.1362 0.1661 0.091 Uiso 0.41 1 calc R U P D 2
H27F H 0.1512 0.1724 0.2242 0.091 Uiso 0.41 1 calc R U P D 2
C28 C 0.09275(4) 0.6137(2) 0.11259(8) 0.0348(4) Uani 1 1 d . . . . .
H28A H 0.1012 0.5417 0.0953 0.052 Uiso 1 1 calc R U . . .
H28B H 0.0841 0.6817 0.0848 0.052 Uiso 1 1 calc R U . . .
H28C H 0.0783 0.5745 0.1283 0.052 Uiso 1 1 calc R U . . .
C29 C 0.14617(4) 0.7777(2) 0.13416(8) 0.0343(4) Uani 1 1 d . . . . .
H29A H 0.1605 0.8288 0.1614 0.052 Uiso 1 1 calc R U . . .
H29B H 0.1358 0.8394 0.1052 0.052 Uiso 1 1 calc R U . . .
H29C H 0.1554 0.7072 0.1177 0.052 Uiso 1 1 calc R U . . .
C30 C 0.10252(6) 0.8360(2) 0.19633(9) 0.0458(6) Uani 1 1 d . . . . .
H30A H 0.0903 0.7965 0.2172 0.069 Uiso 1 1 calc R U . . .
H30B H 0.0911 0.8894 0.1655 0.069 Uiso 1 1 calc R U . . .
H30C H 0.1165 0.8949 0.2206 0.069 Uiso 1 1 calc R U . . .
C31 C 0.42459(5) 0.5549(2) 0.45394(10) 0.0408(5) Uani 1 1 d . . . . .
H31A H 0.4236 0.5109 0.4181 0.049 Uiso 1 1 calc R U . . .
H31B H 0.4071 0.6085 0.4499 0.049 Uiso 1 1 calc R U . . .
K31 K 0.5000 0.5000 0.5000 0.03492(14) Uani 1 2 d S . P E .
O31 O 0.44848(3) 0.64188(13) 0.46893(5) 0.0314(3) Uani 1 1 d . . . . .
C32 C 0.44765(5) 0.7422(2) 0.42772(8) 0.0374(5) Uani 1 1 d . . . . .
H32A H 0.4301 0.7964 0.4216 0.045 Uiso 1 1 calc R U . . .
H32B H 0.4478 0.6979 0.3925 0.045 Uiso 1 1 calc R U . . .
C33 C 0.47283(5) 0.83254(19) 0.44662(8) 0.0365(5) Uani 1 1 d . . . . .
H33A H 0.4718 0.9076 0.4200 0.044 Uiso 1 1 calc R U . . .
H33B H 0.4733 0.8724 0.4830 0.044 Uiso 1 1 calc R U . . .
O33 O 0.49769(3) 0.75449(13) 0.45077(5) 0.0319(3) Uani 1 1 d . . . . .
C34 C 0.52300(5) 0.83294(19) 0.46546(8) 0.0353(5) Uani 1 1 d . . . . .
H34A H 0.5261 0.8689 0.5033 0.042 Uiso 1 1 calc R U . . .
H34B H 0.5214 0.9107 0.4399 0.042 Uiso 1 1 calc R U . . .
C35 C 0.54727(5) 0.7446(2) 0.46240(9) 0.0368(5) Uani 1 1 d . . . . .
H35A H 0.5438 0.7048 0.4250 0.044 Uiso 1 1 calc R U . . .
H35B H 0.5648 0.7991 0.4699 0.044 Uiso 1 1 calc R U . . .
O35 O 0.55021(3) 0.63908(13) 0.50262(5) 0.0317(3) Uani 1 1 d . . . . .
C36 C 0.57312(5) 0.5514(2) 0.50229(10) 0.0407(5) Uani 1 1 d . . . . .
H36A H 0.5909 0.6041 0.5097 0.049 Uiso 1 1 calc R U . . .
H36B H 0.5699 0.5077 0.4657 0.049 Uiso 1 1 calc R U . . .
C37 C 0.47126(9) 0.5397(4) 0.29073(12) 0.0873(12) Uani 1 1 d . . . . .
H37A H 0.4720 0.4535 0.2717 0.131 Uiso 1 1 calc R U . . .
H37B H 0.4739 0.6150 0.2672 0.131 Uiso 1 1 calc R U . . .
H37C H 0.4529 0.5486 0.2986 0.131 Uiso 1 1 calc R U . . .
C38 C 0.49400(7) 0.5426(4) 0.34318(12) 0.0716(9) Uani 1 1 d . . . . .
H38A H 0.5121 0.5199 0.3352 0.086 Uiso 1 1 calc R U . . .
H38B H 0.4956 0.6363 0.3580 0.086 Uiso 1 1 calc R U . . .
O38 O 0.49002(5) 0.45260(17) 0.38462(8) 0.0724(7) Uani 1 1 d D . . . .
C39 C 0.49635(12) 0.3215(4) 0.35902(17) 0.0532(11) Uani 0.57 1 d D U P E 1
H39A H 0.4819 0.3058 0.3237 0.064 Uiso 0.57 1 calc R U P E 1
H39B H 0.5150 0.3282 0.3512 0.064 Uiso 0.57 1 calc R U P E 1
C39B C 0.47534(10) 0.3141(4) 0.38174(19) 0.0335(9) Uani 0.43 1 d D U P E 2
H39C H 0.4641 0.3099 0.4089 0.040 Uiso 0.43 1 calc R U P E 2
H39D H 0.4626 0.2991 0.3444 0.040 Uiso 0.43 1 calc R U P E 2
C40 C 0.49645(7) 0.2163(3) 0.39365(15) 0.0733(9) Uani 1 1 d D . . . .
H40A H 0.5129 0.2238 0.4258 0.110 Uiso 0.57 1 calc R U P E 1
H40B H 0.4974 0.1307 0.3744 0.110 Uiso 0.57 1 calc R U P E 1
H40C H 0.4791 0.2182 0.4058 0.110 Uiso 0.57 1 calc R U P E 1
H40D H 0.5043 0.2094 0.4337 0.110 Uiso 0.43 1 calc R U P E 2
H40E H 0.5114 0.2421 0.3767 0.110 Uiso 0.43 1 calc R U P E 2
H40F H 0.4885 0.1284 0.3790 0.110 Uiso 0.43 1 calc R U P E 2
C41 C 0.21358(5) 0.2490(3) 0.35448(8) 0.0482(6) Uani 1 1 d . . . . .
H41A H 0.2028 0.2919 0.3196 0.058 Uiso 1 1 calc R U . . .
H41B H 0.2041 0.1628 0.3591 0.058 Uiso 1 1 calc R U . . .
K41 K 0.2500 0.2500 0.5000 0.02602(12) Uani 1 2 d S . P . .
O41 O 0.21449(3) 0.33746(16) 0.39984(6) 0.0354(3) Uani 1 1 d . . . . .
C42 C 0.24320(5) 0.2216(3) 0.35272(9) 0.0525(7) Uani 1 1 d . . . . .
H42A H 0.2432 0.1717 0.3186 0.063 Uiso 1 1 calc R U . . .
H42B H 0.2534 0.3082 0.3529 0.063 Uiso 1 1 calc R U . . .
O42 O 0.25687(3) 0.14254(17) 0.39991(6) 0.0400(3) Uani 1 1 d . . . . .
C43 C 0.28606(5) 0.1218(3) 0.40357(10) 0.0481(6) Uani 1 1 d . . . . .
H43A H 0.2960 0.2102 0.4076 0.058 Uiso 1 1 calc R U . . .
H43B H 0.2881 0.0774 0.3696 0.058 Uiso 1 1 calc R U . . .
C44 C 0.29867(5) 0.0342(3) 0.45244(11) 0.0514(6) Uani 1 1 d . . . . .
H44A H 0.2878 -0.0511 0.4499 0.062 Uiso 1 1 calc R U . . .
H44B H 0.3183 0.0108 0.4534 0.062 Uiso 1 1 calc R U . . .
O44 O 0.29818(3) 0.10543(15) 0.50111(6) 0.0357(3) Uani 1 1 d . . . . .
C45 C 0.31019(5) 0.0297(2) 0.55025(11) 0.0463(6) Uani 1 1 d . . . . .
H45A H 0.3290 -0.0054 0.5498 0.056 Uiso 1 1 calc R U . . .
H45B H 0.2980 -0.0486 0.5525 0.056 Uiso 1 1 calc R U . . .
C46 C 0.31295(4) 0.1204(3) 0.59878(10) 0.0435(5) Uani 1 1 d . . . . .
H46A H 0.3223 0.0712 0.6332 0.052 Uiso 1 1 calc R U . . .
H46B H 0.3246 0.2005 0.5958 0.052 Uiso 1 1 calc R U . . .
C47 C 0.32745(7) 0.5178(3) 0.46274(14) 0.0419(7) Uani 0.71 1 d D . P F 1
H47A H 0.3206 0.4724 0.4270 0.063 Uiso 0.71 1 calc R U P F 1
H47B H 0.3478 0.5031 0.4769 0.063 Uiso 0.71 1 calc R U P F 1
H47C H 0.3236 0.6154 0.4582 0.063 Uiso 0.71 1 calc R U P F 1
C48 C 0.31281(6) 0.4610(3) 0.50241(14) 0.0396(7) Uani 0.71 1 d D . P F 1
H48A H 0.3193 0.3666 0.5114 0.048 Uiso 0.71 1 calc R U P F 1
H48B H 0.3183 0.5144 0.5370 0.048 Uiso 0.71 1 calc R U P F 1
O48 O 0.28310(6) 0.4610(3) 0.48272(16) 0.0544(7) Uani 0.71 1 d D . P F 1
C49 C 0.27071(9) 0.5967(5) 0.4801(3) 0.0883(18) Uani 0.71 1 d D . P F 1
H49A H 0.2546 0.5948 0.4966 0.106 Uiso 0.71 1 calc R U P F 1
H49B H 0.2849 0.6610 0.5015 0.106 Uiso 0.71 1 calc R U P F 1
C50 C 0.26113(11) 0.6420(6) 0.4235(2) 0.0890(16) Uani 0.71 1 d D . P F 1
H50A H 0.2484 0.5741 0.4015 0.133 Uiso 0.71 1 calc R U P F 1
H50B H 0.2774 0.6541 0.4085 0.133 Uiso 0.71 1 calc R U P F 1
H50C H 0.2511 0.7285 0.4220 0.133 Uiso 0.71 1 calc R U P F 1
C47B C 0.3080(2) 0.4869(11) 0.5526(4) 0.068(3) Uani 0.29 1 d D . P F 2
H47D H 0.2907 0.4780 0.5642 0.102 Uiso 0.29 1 calc R U P F 2
H47E H 0.3218 0.5408 0.5799 0.102 Uiso 0.29 1 calc R U P F 2
H47F H 0.3159 0.3966 0.5498 0.102 Uiso 0.29 1 calc R U P F 2
C48B C 0.3019(2) 0.5537(12) 0.4995(4) 0.072(3) Uani 0.29 1 d D . P F 2
H48C H 0.2990 0.6521 0.5038 0.086 Uiso 0.29 1 calc R U P F 2
H48D H 0.3178 0.5415 0.4828 0.086 Uiso 0.29 1 calc R U P F 2
O48B O 0.27708(16) 0.4948(8) 0.4654(4) 0.0544(7) Uani 0.29 1 d D . P F 2
C49B C 0.2689(2) 0.5544(9) 0.4109(4) 0.061(3) Uani 0.29 1 d D . P F 2
H49C H 0.2649 0.6516 0.4151 0.074 Uiso 0.29 1 calc R U P F 2
H49D H 0.2510 0.5114 0.3903 0.074 Uiso 0.29 1 calc R U P F 2
C50B C 0.2884(2) 0.5462(13) 0.3764(4) 0.076(3) Uani 0.29 1 d D . P F 2
H50D H 0.3054 0.5991 0.3933 0.114 Uiso 0.29 1 calc R U P F 2
H50E H 0.2793 0.5827 0.3397 0.114 Uiso 0.29 1 calc R U P F 2
H50F H 0.2936 0.4512 0.3731 0.114 Uiso 0.29 1 calc R U P F 2

loop_
_atom_site_aniso_label
_atom_site_aniso_U_11
_atom_site_aniso_U_22
_atom_site_aniso_U_33
_atom_site_aniso_U_23
_atom_site_aniso_U_13
_atom_site_aniso_U_12
Fe1 0.02143(12) 0.02326(13) 0.01740(12) 0.00220(9) 0.00625(9) -0.00236(9)
C1 0.0160(7) 0.0250(8) 0.0164(7) 0.0024(6) 0.0047(6) -0.0003(6)
N1 0.0197(7) 0.0264(7) 0.0156(6) 0.0026(5) 0.0045(5) 0.0002(6)
Si1 0.0190(2) 0.0529(3) 0.0217(2) 0.0157(2) 0.00330(19) 0.0001(2)
C2 0.0221(8) 0.0256(9) 0.0200(8) -0.0007(7) 0.0070(6) 0.0010(7)
N2 0.0258(7) 0.0280(8) 0.0212(7) 0.0029(6) 0.0081(6) -0.0040(6)
Si2 0.0315(3) 0.0233(2) 0.0210(2) 0.00149(18) 0.00934(19) -0.00309(19)
C3 0.0342(10) 0.0344(10) 0.0166(8) -0.0029(7) 0.0055(7) -0.0039(8)
C4 0.0369(10) 0.0349(10) 0.0180(8) 0.0074(7) -0.0001(7) -0.0035(8)
C5 0.0291(9) 0.0247(9) 0.0266(9) 0.0061(7) 0.0024(7) -0.0006(7)
C6 0.0197(8) 0.0248(9) 0.0209(8) 0.0003(7) 0.0038(6) -0.0025(6)
C7 0.0329(10) 0.0266(9) 0.0283(9) -0.0028(7) 0.0081(7) 0.0052(8)
C8 0.0467(13) 0.0460(14) 0.0727(17) -0.0117(12) 0.0280(12) 0.0125(11)
C9 0.0477(12) 0.0268(10) 0.0418(12) 0.0000(9) 0.0065(10) -0.0015(9)
C10 0.0327(10) 0.0249(9) 0.0265(9) -0.0044(7) 0.0047(7) -0.0044(7)
C11 0.044(3) 0.036(4) 0.028(4) -0.011(3) 0.018(4) -0.006(3)
C11B 0.046(2) 0.071(4) 0.053(4) -0.042(3) 0.018(3) -0.014(3)
C12 0.0609(15) 0.0337(12) 0.0420(12) -0.0052(10) 0.0061(11) -0.0177(11)
C13 0.0229(9) 0.0636(15) 0.0279(10) 0.0164(10) 0.0056(7) -0.0038(9)
C14 0.0337(12) 0.139(3) 0.0200(10) 0.0052(14) -0.0005(8) -0.0289(15)
C15 0.0325(12) 0.075(2) 0.095(2) 0.0531(18) 0.0168(13) 0.0220(12)
C16 0.036(3) 0.021(3) 0.018(2) 0.010(2) 0.0146(18) 0.0079(19)
C17 0.0193(18) 0.022(2) 0.0212(19) 0.0096(18) 0.0078(13) 0.0072(15)
C18 0.027(2) 0.035(3) 0.027(2) 0.007(2) 0.0101(14) 0.0084(18)
C19 0.029(2) 0.039(3) 0.026(2) 0.007(2) 0.0077(16) 0.012(2)
C20 0.046(3) 0.033(3) 0.027(2) 0.004(2) 0.018(2) 0.009(2)
C21 0.043(3) 0.029(3) 0.018(3) 0.004(2) 0.012(2) -0.005(2)
C22 0.0202(18) 0.0166(18) 0.0245(18) 0.0004(14) 0.0007(13) 0.0016(14)
C23 0.043(3) 0.031(2) 0.023(2) 0.0025(15) 0.0073(16) 0.0021(19)
C24 0.036(3) 0.040(3) 0.045(3) 0.008(2) 0.003(2) -0.013(2)
C25 0.043(4) 0.036(3) 0.025(3) 0.004(2) 0.019(3) 0.007(3)
C26 0.063(7) 0.035(3) 0.025(3) -0.005(2) 0.016(3) 0.000(4)
C27 0.086(4) 0.037(2) 0.046(3) 0.0105(19) 0.029(3) 0.005(3)
C16B 0.019(3) 0.025(3) 0.019(3) 0.002(2) 0.006(2) -0.004(2)
C17B 0.038(3) 0.038(4) 0.030(3) 0.003(2) 0.012(2) -0.004(2)
C18B 0.034(3) 0.040(3) 0.034(3) 0.002(3) 0.006(2) -0.003(2)
C19B 0.043(3) 0.049(3) 0.040(3) 0.007(2) 0.014(2) 0.000(3)
C20B 0.041(3) 0.044(3) 0.035(3) 0.007(2) 0.014(2) 0.003(2)
C21B 0.026(3) 0.028(3) 0.020(3) 0.004(2) 0.011(2) 0.001(2)
C22B 0.043(3) 0.045(4) 0.040(3) 0.002(2) 0.012(2) -0.012(2)
C23B 0.082(6) 0.080(6) 0.061(5) -0.012(4) 0.025(4) -0.017(4)
C24B 0.073(6) 0.062(6) 0.066(5) -0.001(4) 0.013(4) -0.025(4)
C25B 0.031(3) 0.028(3) 0.027(3) 0.0013(19) 0.008(2) -0.003(2)
C26B 0.046(5) 0.051(6) 0.033(5) 0.003(4) 0.016(4) -0.003(4)
C27B 0.080(5) 0.049(3) 0.052(3) 0.017(3) 0.016(4) 0.004(4)
C28 0.0316(10) 0.0388(11) 0.0306(10) 0.0054(8) 0.0026(8) -0.0047(8)
C29 0.0396(11) 0.0394(11) 0.0243(9) 0.0053(8) 0.0090(8) -0.0112(9)
C30 0.0687(16) 0.0355(12) 0.0378(12) 0.0060(9) 0.0220(11) 0.0136(11)
C31 0.0458(12) 0.0329(11) 0.0428(12) 0.0062(9) 0.0105(10) 0.0006(9)
K31 0.0441(3) 0.0211(3) 0.0428(3) 0.0143(2) 0.0172(3) 0.0031(2)
O31 0.0463(8) 0.0229(6) 0.0262(7) 0.0048(5) 0.0119(6) 0.0037(6)
C32 0.0554(13) 0.0258(10) 0.0293(10) 0.0086(8) 0.0086(9) 0.0061(9)
C33 0.0611(14) 0.0181(9) 0.0304(10) 0.0054(7) 0.0126(9) 0.0066(9)
O33 0.0530(9) 0.0160(6) 0.0279(7) 0.0005(5) 0.0128(6) 0.0005(6)
C34 0.0590(13) 0.0177(9) 0.0328(10) 0.0029(7) 0.0185(9) -0.0049(8)
C35 0.0565(13) 0.0253(10) 0.0334(10) 0.0059(8) 0.0207(9) -0.0030(9)
O35 0.0481(8) 0.0228(6) 0.0285(7) 0.0039(5) 0.0177(6) -0.0010(6)
C36 0.0491(13) 0.0332(11) 0.0458(12) 0.0053(9) 0.0232(10) 0.0014(9)
C37 0.145(4) 0.071(2) 0.0438(16) -0.0107(15) 0.0213(19) -0.040(2)
C38 0.079(2) 0.084(2) 0.0569(17) -0.0361(17) 0.0258(15) -0.0242(17)
O38 0.1003(16) 0.0257(9) 0.0636(12) -0.0095(8) -0.0254(11) -0.0012(9)
C39 0.086(3) 0.036(2) 0.037(2) -0.0035(16) 0.017(2) 0.014(2)
C39B 0.042(2) 0.033(2) 0.028(2) -0.0031(17) 0.0139(18) -0.0009(19)
C40 0.0698(19) 0.0414(15) 0.092(2) 0.0105(15) -0.0067(17) 0.0054(14)
C41 0.0377(11) 0.0810(19) 0.0217(10) 0.0001(11) 0.0008(8) -0.0037(12)
K41 0.0235(3) 0.0318(3) 0.0224(2) 0.0023(2) 0.0055(2) 0.0067(2)
O41 0.0241(6) 0.0486(9) 0.0301(7) 0.0082(6) 0.0013(5) -0.0032(6)
C42 0.0477(13) 0.087(2) 0.0244(10) 0.0017(11) 0.0123(9) -0.0011(13)
O42 0.0356(8) 0.0546(10) 0.0322(7) -0.0077(7) 0.0136(6) -0.0029(7)
C43 0.0385(12) 0.0669(16) 0.0448(13) -0.0190(12) 0.0215(10) -0.0012(11)
C44 0.0435(13) 0.0496(14) 0.0630(16) -0.0162(12) 0.0178(12) 0.0116(11)
O44 0.0294(7) 0.0350(8) 0.0435(8) -0.0006(6) 0.0112(6) 0.0084(6)
C45 0.0319(11) 0.0407(12) 0.0623(15) 0.0110(11) 0.0059(10) 0.0129(9)
C46 0.0239(10) 0.0512(14) 0.0479(13) 0.0142(11) -0.0031(9) 0.0029(9)
C47 0.0353(15) 0.0397(17) 0.0523(19) -0.0009(14) 0.0144(14) -0.0030(13)
C48 0.0353(16) 0.0338(16) 0.0498(19) 0.0080(14) 0.0114(13) 0.0037(13)
O48 0.0334(15) 0.0360(17) 0.096(3) 0.0235(13) 0.0202(15) 0.0080(11)
C49 0.048(2) 0.069(3) 0.153(5) 0.049(3) 0.038(3) 0.017(2)
C50 0.064(3) 0.079(4) 0.106(4) 0.000(3) -0.006(3) 0.000(3)
C47B 0.061(6) 0.078(7) 0.055(6) -0.014(5) -0.002(5) -0.015(5)
C48B 0.062(6) 0.073(8) 0.069(7) 0.008(6) -0.002(5) -0.020(6)
O48B 0.0334(15) 0.0360(17) 0.096(3) 0.0235(13) 0.0202(15) 0.0080(11)
C49B 0.048(5) 0.029(4) 0.096(8) 0.000(5) 0.003(5) 0.003(4)
C50B 0.058(6) 0.100(9) 0.068(7) 0.026(6) 0.012(5) -0.033(6)

loop_
_atom_type_symbol
_atom_type_description
_atom_type_scat_dispersion_real
_atom_type_scat_dispersion_imag
_atom_type_scat_source
C C 0.0033 0.0016 'International Tables Vol C Tables 4.2.6.8 and 6.1.1.4'
H H 0.0000 0.0000 'International Tables Vol C Tables 4.2.6.8 and 6.1.1.4'
N N 0.0061 0.0033 'International Tables Vol C Tables 4.2.6.8 and 6.1.1.4'
O O 0.0106 0.0060 'International Tables Vol C Tables 4.2.6.8 and 6.1.1.4'
Si Si 0.0817 0.0704 'International Tables Vol C Tables 4.2.6.8 and 6.1.1.4'
K K 0.2009 0.2494 'International Tables Vol C Tables 4.2.6.8 and 6.1.1.4'
Fe Fe 0.3463 0.8444 'International Tables Vol C Tables 4.2.6.8 and 6.1.1.4'

loop_
_geom_angle_atom_site_label_1
_geom_angle_atom_site_label_2
_geom_angle_atom_site_label_3
_geom_angle
_geom_angle_site_symmetry_1
_geom_angle_site_symmetry_3
N1 Fe1 N2 171.99(6) . .
N1 C1 C2 121.37(15) . .
N1 C1 C6 120.39(15) . .
C2 C1 C6 118.24(15) . .
C1 N1 Si1 122.96(11) . .
C1 N1 Fe1 121.89(11) . .
Si1 N1 Fe1 115.15(7) . .
N1 Si1 C14 111.48(10) . .
N1 Si1 C13 110.68(8) . .
C14 Si1 C13 108.60(11) . .
N1 Si1 C15 113.35(11) . .
C14 Si1 C15 106.27(16) . .
C13 Si1 C15 106.16(12) . .
C3 C2 C1 119.72(16) . .
C3 C2 C7 118.73(16) . .
C1 C2 C7 121.54(15) . .
C16 N2 Si2 121.5(4) . .
C16B N2 Si2 125.4(6) . .
C16 N2 Fe1 120.3(4) . .
C16B N2 Fe1 116.5(6) . .
Si2 N2 Fe1 117.95(8) . .
N2 Si2 C30 112.00(9) . .
N2 Si2 C29 110.95(9) . .
C30 Si2 C29 107.67(11) . .
N2 Si2 C28 114.49(9) . .
C30 Si2 C28 105.14(11) . .
C29 Si2 C28 106.12(9) . .
C4 C3 C2 121.68(17) . .
C4 C3 H3 119.2 . .
C2 C3 H3 119.2 . .
C3 C4 C5 118.88(17) . .
C3 C4 H4 120.6 . .
C5 C4 H4 120.6 . .
C4 C5 C6 121.75(17) . .
C4 C5 H5 119.1 . .
C6 C5 H5 119.1 . .
C5 C6 C1 119.67(16) . .
C5 C6 C10 119.03(16) . .
C1 C6 C10 121.26(15) . .
C2 C7 C9 112.77(16) . .
C2 C7 C8 110.25(17) . .
C9 C7 C8 109.54(18) . .
C2 C7 H7 108.0 . .
C9 C7 H7 108.0 . .
C8 C7 H7 108.0 . .
C7 C8 H8A 109.5 . .
C7 C8 H8B 109.5 . .
H8A C8 H8B 109.5 . .
C7 C8 H8C 109.5 . .
H8A C8 H8C 109.5 . .
H8B C8 H8C 109.5 . .
C7 C9 H9A 109.5 . .
C7 C9 H9B 109.5 . .
H9A C9 H9B 109.5 . .
C7 C9 H9C 109.5 . .
H9A C9 H9C 109.5 . .
H9B C9 H9C 109.5 . .
C6 C10 C12 112.97(17) . .
C6 C10 C11 113.6(4) . .
C12 C10 C11 119.3(4) . .
C6 C10 C11B 108.6(2) . .
C12 C10 C11B 103.9(3) . .
C6 C10 H10 102.7 . .
C12 C10 H10 102.7 . .
C11 C10 H10 102.7 . .
C6 C10 H10B 110.4 . .
C12 C10 H10B 110.4 . .
C11B C10 H10B 110.4 . .
C10 C11 H11A 109.5 . .
C10 C11 H11B 109.5 . .
H11A C11 H11B 109.5 . .
C10 C11 H11C 109.5 . .
H11A C11 H11C 109.5 . .
H11B C11 H11C 109.5 . .
C10 C11B H11D 109.5 . .
C10 C11B H11E 109.5 . .
H11D C11B H11E 109.5 . .
C10 C11B H11F 109.5 . .
H11D C11B H11F 109.5 . .
H11E C11B H11F 109.5 . .
C10 C12 H12A 109.5 . .
C10 C12 H12B 109.5 . .
H12A C12 H12B 109.5 . .
C10 C12 H12C 109.5 . .
H12A C12 H12C 109.5 . .
H12B C12 H12C 109.5 . .
Si1 C13 H13A 109.5 . .
Si1 C13 H13B 109.5 . .
H13A C13 H13B 109.5 . .
Si1 C13 H13C 109.5 . .
H13A C13 H13C 109.5 . .
H13B C13 H13C 109.5 . .
Si1 C14 H14A 109.5 . .
Si1 C14 H14B 109.5 . .
H14A C14 H14B 109.5 . .
Si1 C14 H14C 109.5 . .
H14A C14 H14C 109.5 . .
H14B C14 H14C 109.5 . .
Si1 C15 H15A 109.5 . .
Si1 C15 H15B 109.5 . .
H15A C15 H15B 109.5 . .
Si1 C15 H15C 109.5 . .
H15A C15 H15C 109.5 . .
H15B C15 H15C 109.5 . .
N2 C16 C17 122.5(6) . .
N2 C16 C21 120.7(6) . .
C17 C16 C21 116.7(6) . .
C18 C17 C16 120.2(5) . .
C18 C17 C22 119.3(4) . .
C16 C17 C22 120.4(5) . .
C19 C18 C17 121.5(5) . .
C19 C18 H18 119.3 . .
C17 C18 H18 119.3 . .
C20 C19 C18 120.5(4) . .
C20 C19 H19 119.8 . .
C18 C19 H19 119.8 . .
C19 C20 C21 119.4(5) . .
C19 C20 H20 120.3 . .
C21 C20 H20 120.3 . .
C20 C21 C16 121.7(6) . .
C20 C21 C25 117.0(6) . .
C16 C21 C25 121.3(6) . .
C17 C22 C23 110.0(4) . .
C17 C22 C24 113.6(5) . .
C23 C22 C24 110.7(4) . .
C17 C22 H22 107.4 . .
C23 C22 H22 107.4 . .
C24 C22 H22 107.4 . .
C22 C23 H23A 109.5 . .
C22 C23 H23B 109.5 . .
H23A C23 H23B 109.5 . .
C22 C23 H23C 109.5 . .
H23A C23 H23C 109.5 . .
H23B C23 H23C 109.5 . .
C22 C24 H24A 109.5 . .
C22 C24 H24B 109.5 . .
H24A C24 H24B 109.5 . .
C22 C24 H24C 109.5 . .
H24A C24 H24C 109.5 . .
H24B C24 H24C 109.5 . .
C21 C25 C26 111.4(7) . .
C21 C25 C27 115.5(5) . .
C26 C25 C27 108.9(7) . .
C21 C25 H25 106.9 . .
C26 C25 H25 106.9 . .
C27 C25 H25 106.9 . .
C25 C26 H26A 109.5 . .
C25 C26 H26B 109.5 . .
H26A C26 H26B 109.5 . .
C25 C26 H26C 109.5 . .
H26A C26 H26C 109.5 . .
H26B C26 H26C 109.5 . .
C25 C27 H27A 109.5 . .
C25 C27 H27B 109.5 . .
H27A C27 H27B 109.5 . .
C25 C27 H27C 109.5 . .
H27A C27 H27C 109.5 . .
H27B C27 H27C 109.5 . .
C21B C16B C17B 121.2(9) . .
C21B C16B N2 120.4(7) . .
C17B C16B N2 118.3(7) . .
C18B C17B C16B 119.9(8) . .
C18B C17B C22B 120.7(8) . .
C16B C17B C22B 119.4(8) . .
C19B C18B C17B 119.2(8) . .
C19B C18B H18B 120.4 . .
C17B C18B H18B 120.4 . .
C18B C19B C20B 121.5(9) . .
C18B C19B H19B 119.3 . .
C20B C19B H19B 119.3 . .
C21B C20B C19B 121.5(8) . .
C21B C20B H20B 119.3 . .
C19B C20B H20B 119.3 . .
C20B C21B C16B 116.8(8) . .
C20B C21B C25B 122.9(8) . .
C16B C21B C25B 120.3(8) . .
C17B C22B C23B 111.8(8) . .
C17B C22B C24B 116.1(8) . .
C23B C22B C24B 108.2(9) . .
C17B C22B H22B 106.7 . .
C23B C22B H22B 106.7 . .
C24B C22B H22B 106.7 . .
C22B C23B H23D 109.5 . .
C22B C23B H23E 109.5 . .
H23D C23B H23E 109.5 . .
C22B C23B H23F 109.5 . .
H23D C23B H23F 109.5 . .
H23E C23B H23F 109.5 . .
C22B C24B H24D 109.5 . .
C22B C24B H24E 109.5 . .
H24D C24B H24E 109.5 . .
C22B C24B H24F 109.5 . .
H24D C24B H24F 109.5 . .
H24E C24B H24F 109.5 . .
C21B C25B C26B 109.6(11) . .
C21B C25B C27B 111.2(8) . .
C26B C25B C27B 108.9(11) . .
C21B C25B H25B 109.0 . .
C26B C25B H25B 109.0 . .
C27B C25B H25B 109.0 . .
C25B C26B H26D 109.5 . .
C25B C26B H26E 109.5 . .
H26D C26B H26E 109.5 . .
C25B C26B H26F 109.5 . .
H26D C26B H26F 109.5 . .
H26E C26B H26F 109.5 . .
C25B C27B H27D 109.5 . .
C25B C27B H27E 109.5 . .
H27D C27B H27E 109.5 . .
C25B C27B H27F 109.5 . .
H27D C27B H27F 109.5 . .
H27E C27B H27F 109.5 . .
Si2 C28 H28A 109.5 . .
Si2 C28 H28B 109.5 . .
H28A C28 H28B 109.5 . .
Si2 C28 H28C 109.5 . .
H28A C28 H28C 109.5 . .
H28B C28 H28C 109.5 . .
Si2 C29 H29A 109.5 . .
Si2 C29 H29B 109.5 . .
H29A C29 H29B 109.5 . .
Si2 C29 H29C 109.5 . .
H29A C29 H29C 109.5 . .
H29B C29 H29C 109.5 . .
Si2 C30 H30A 109.5 . .
Si2 C30 H30B 109.5 . .
H30A C30 H30B 109.5 . .
Si2 C30 H30C 109.5 . .
H30A C30 H30C 109.5 . .
H30B C30 H30C 109.5 . .
O31 C31 C36 109.43(18) . 5_666
O31 C31 H31A 109.8 . .
C36 C31 H31A 109.8 5_666 .
O31 C31 H31B 109.8 . .
C36 C31 H31B 109.8 5_666 .
H31A C31 H31B 108.2 . .
O33 K31 O33 180.0 5_666 .
O33 K31 O35 119.88(4) 5_666 .
O33 K31 O35 60.12(4) . .
O33 K31 O35 60.12(4) 5_666 5_666
O33 K31 O35 119.88(4) . 5_666
O35 K31 O35 180.0 . 5_666
O33 K31 O31 60.26(4) 5_666 5_666
O33 K31 O31 119.74(4) . 5_666
O35 K31 O31 60.99(4) . 5_666
O35 K31 O31 119.01(4) 5_666 5_666
O33 K31 O31 119.73(4) 5_666 .
O33 K31 O31 60.26(4) . .
O35 K31 O31 119.01(4) . .
O35 K31 O31 60.99(4) 5_666 .
O31 K31 O31 180.0 5_666 .
O33 K31 O38 106.31(4) 5_666 .
O33 K31 O38 73.69(4) . .
O35 K31 O38 90.71(5) . .
O35 K31 O38 89.29(5) 5_666 .
O31 K31 O38 95.53(5) 5_666 .
O31 K31 O38 84.47(5) . .
O33 K31 O38 73.69(4) 5_666 5_666
O33 K31 O38 106.31(4) . 5_666
O35 K31 O38 89.29(6) . 5_666
O35 K31 O38 90.71(5) 5_666 5_666
O31 K31 O38 84.47(5) 5_666 5_666
O31 K31 O38 95.53(5) . 5_666
O38 K31 O38 180.0 . 5_666
O33 K31 C39B 82.39(8) 5_666 .
O33 K31 C39B 97.61(8) . .
O35 K31 C39B 112.58(8) . .
O35 K31 C39B 67.42(8) 5_666 .
O31 K31 C39B 93.28(8) 5_666 .
O31 K31 C39B 86.72(8) . .
O38 K31 C39B 26.35(8) . .
O38 K31 C39B 153.65(8) 5_666 .
O33 K31 C39B 97.61(8) 5_666 5_666
O33 K31 C39B 82.39(8) . 5_666
O35 K31 C39B 67.42(8) . 5_666
O35 K31 C39B 112.58(8) 5_666 5_666
O31 K31 C39B 86.72(8) 5_666 5_666
O31 K31 C39B 93.28(8) . 5_666
O38 K31 C39B 153.65(8) . 5_666
O38 K31 C39B 26.35(8) 5_666 5_666
C39B K31 C39B 180.0 . 5_666
C31 O31 C32 111.45(16) . .
C31 O31 K31 113.16(11) . .
C32 O31 K31 113.15(12) . .
O31 C32 C33 108.82(17) . .
O31 C32 H32A 109.9 . .
C33 C32 H32A 109.9 . .
O31 C32 H32B 109.9 . .
C33 C32 H32B 109.9 . .
H32A C32 H32B 108.3 . .
O33 C33 C32 108.90(16) . .
O33 C33 H33A 109.9 . .
C32 C33 H33A 109.9 . .
O33 C33 H33B 109.9 . .
C32 C33 H33B 109.9 . .
H33A C33 H33B 108.3 . .
C33 O33 C34 113.53(15) . .
C33 O33 K31 116.72(11) . .
C34 O33 K31 116.36(11) . .
O33 C34 C35 108.99(16) . .
O33 C34 H34A 109.9 . .
C35 C34 H34A 109.9 . .
O33 C34 H34B 109.9 . .
C35 C34 H34B 109.9 . .
H34A C34 H34B 108.3 . .
O35 C35 C34 108.39(16) . .
O35 C35 H35A 110.0 . .
C34 C35 H35A 110.0 . .
O35 C35 H35B 110.0 . .
C34 C35 H35B 110.0 . .
H35A C35 H35B 108.4 . .
C36 O35 C35 111.48(15) . .
C36 O35 K31 113.41(12) . .
C35 O35 K31 114.67(12) . .
O35 C36 C31 108.77(17) . 5_666
O35 C36 H36A 109.9 . .
C31 C36 H36A 109.9 5_666 .
O35 C36 H36B 109.9 . .
C31 C36 H36B 109.9 5_666 .
H36A C36 H36B 108.3 . .
C38 C37 H37A 109.5 . .
C38 C37 H37B 109.5 . .
H37A C37 H37B 109.5 . .
C38 C37 H37C 109.5 . .
H37A C37 H37C 109.5 . .
H37B C37 H37C 109.5 . .
O38 C38 C37 114.8(3) . .
O38 C38 H38A 108.6 . .
C37 C38 H38A 108.6 . .
O38 C38 H38B 108.6 . .
C37 C38 H38B 108.6 . .
H38A C38 H38B 107.5 . .
C38 O38 C39 97.7(3) . .
C38 O38 C39B 132.5(2) . .
C38 O38 K31 128.68(15) . .
C39 O38 K31 125.12(19) . .
C39B O38 K31 98.2(2) . .
C40 C39 O38 110.2(3) . .
C40 C39 H39A 109.6 . .
O38 C39 H39A 109.6 . .
C40 C39 H39B 109.6 . .
O38 C39 H39B 109.6 . .
H39A C39 H39B 108.1 . .
C40 C39B O38 106.9(3) . .
C40 C39B K31 96.6(3) . .
O38 C39B K31 55.42(17) . .
C40 C39B H39C 110.3 . .
O38 C39B H39C 110.3 . .
K31 C39B H39C 63.6 . .
C40 C39B H39D 110.3 . .
O38 C39B H39D 110.3 . .
K31 C39B H39D 152.8 . .
H39C C39B H39D 108.6 . .
C39 C40 H40A 109.5 . .
C39 C40 H40B 109.5 . .
H40A C40 H40B 109.5 . .
C39 C40 H40C 109.5 . .
H40A C40 H40C 109.5 . .
H40B C40 H40C 109.5 . .
C39B C40 H40D 109.5 . .
C39B C40 H40E 109.5 . .
H40D C40 H40E 109.5 . .
C39B C40 H40F 109.5 . .
H40D C40 H40F 109.5 . .
H40E C40 H40F 109.5 . .
O41 C41 C42 108.27(18) . .
O41 C41 H41A 110.0 . .
C42 C41 H41A 110.0 . .
O41 C41 H41B 110.0 . .
C42 C41 H41B 110.0 . .
H41A C41 H41B 108.4 . .
O48 K41 O48 180.00(9) 7_556 .
O48 K41 O44 81.20(7) 7_556 7_556
O48 K41 O44 98.80(7) . 7_556
O48 K41 O44 98.80(7) 7_556 .
O48 K41 O44 81.20(7) . .
O44 K41 O44 180.0 7_556 .
O48 K41 O41 97.06(7) 7_556 .
O48 K41 O41 82.94(7) . .
O44 K41 O41 60.27(4) 7_556 .
O44 K41 O41 119.73(4) . .
O48 K41 O41 82.94(7) 7_556 7_556
O48 K41 O41 97.06(7) . 7_556
O44 K41 O41 119.73(4) 7_556 7_556
O44 K41 O41 60.27(4) . 7_556
O41 K41 O41 180.0 . 7_556
O48 K41 O42 94.38(9) 7_556 .
O48 K41 O42 85.62(9) . .
O44 K41 O42 119.47(4) 7_556 .
O44 K41 O42 60.53(4) . .
O41 K41 O42 60.55(5) . .
O41 K41 O42 119.45(5) 7_556 .
O48 K41 O42 85.62(9) 7_556 7_556
O48 K41 O42 94.38(9) . 7_556
O44 K41 O42 60.53(4) 7_556 7_556
O44 K41 O42 119.47(4) . 7_556
O41 K41 O42 119.45(5) . 7_556
O41 K41 O42 60.55(5) 7_556 7_556
O42 K41 O42 180.0 . 7_556
O44 K41 O48B 88.27(17) 7_556 7_556
O44 K41 O48B 91.74(17) . 7_556
O41 K41 O48B 106.96(15) . 7_556
O41 K41 O48B 73.04(15) 7_556 7_556
O42 K41 O48B 97.3(2) . 7_556
O42 K41 O48B 82.7(2) 7_556 7_556
O44 K41 O48B 91.74(17) 7_556 .
O44 K41 O48B 88.26(17) . .
O41 K41 O48B 73.04(15) . .
O41 K41 O48B 106.96(15) 7_556 .
O42 K41 O48B 82.7(2) . .
O42 K41 O48B 97.3(2) 7_556 .
O48B K41 O48B 180.0 7_556 .
C46 O41 C41 111.89(16) 7_556 .
C46 O41 K41 115.85(12) 7_556 .
C41 O41 K41 114.27(13) . .
O42 C42 C41 108.55(18) . .
O42 C42 H42A 110.0 . .
C41 C42 H42A 110.0 . .
O42 C42 H42B 110.0 . .
C41 C42 H42B 110.0 . .
H42A C42 H42B 108.4 . .
C42 O42 C43 111.80(18) . .
C42 O42 K41 113.14(13) . .
C43 O42 K41 110.80(12) . .
O42 C43 C44 108.8(2) . .
O42 C43 H43A 109.9 . .
C44 C43 H43A 109.9 . .
O42 C43 H43B 109.9 . .
C44 C43 H43B 109.9 . .
H43A C43 H43B 108.3 . .
O44 C44 C43 108.99(19) . .
O44 C44 H44A 109.9 . .
C43 C44 H44A 109.9 . .
O44 C44 H44B 109.9 . .
C43 C44 H44B 109.9 . .
H44A C44 H44B 108.3 . .
C44 O44 C45 112.95(18) . .
C44 O44 K41 117.49(13) . .
C45 O44 K41 115.58(12) . .
O44 C45 C46 108.76(18) . .
O44 C45 H45A 109.9 . .
C46 C45 H45A 109.9 . .
O44 C45 H45B 109.9 . .
C46 C45 H45B 109.9 . .
H45A C45 H45B 108.3 . .
O41 C46 C45 108.57(17) 7_556 .
O41 C46 H46A 110.0 7_556 .
C45 C46 H46A 110.0 . .
O41 C46 H46B 110.0 7_556 .
C45 C46 H46B 110.0 . .
H46A C46 H46B 108.4 . .
C48 C47 H47A 109.5 . .
C48 C47 H47B 109.5 . .
H47A C47 H47B 109.5 . .
C48 C47 H47C 109.5 . .
H47A C47 H47C 109.5 . .
H47B C47 H47C 109.5 . .
O48 C48 C47 114.1(3) . .
O48 C48 H48A 108.7 . .
C47 C48 H48A 108.7 . .
O48 C48 H48B 108.7 . .
C47 C48 H48B 108.7 . .
H48A C48 H48B 107.6 . .
C48 O48 C49 113.3(3) . .
C48 O48 K41 123.18(19) . .
C49 O48 K41 116.1(2) . .
C50 C49 O48 110.4(5) . .
C50 C49 H49A 109.6 . .
O48 C49 H49A 109.6 . .
C50 C49 H49B 109.6 . .
O48 C49 H49B 109.6 . .
H49A C49 H49B 108.1 . .
C49 C50 H50A 109.5 . .
C49 C50 H50B 109.5 . .
H50A C50 H50B 109.5 . .
C49 C50 H50C 109.5 . .
H50A C50 H50C 109.5 . .
H50B C50 H50C 109.5 . .
C48B C47B H47D 109.5 . .
C48B C47B H47E 109.5 . .
H47D C47B H47E 109.5 . .
C48B C47B H47F 109.5 . .
H47D C47B H47F 109.5 . .
H47E C47B H47F 109.5 . .
O48B C48B C47B 107.7(8) . .
O48B C48B H48C 110.2 . .
C47B C48B H48C 110.2 . .
O48B C48B H48D 110.2 . .
C47B C48B H48D 110.2 . .
H48C C48B H48D 108.5 . .
C48B O48B C49B 112.4(8) . .
C48B O48B K41 122.3(6) . .
C49B O48B K41 124.8(6) . .
O48B C49B C50B 118.9(9) . .
O48B C49B H49C 107.6 . .
C50B C49B H49C 107.6 . .
O48B C49B H49D 107.6 . .
C50B C49B H49D 107.6 . .
H49C C49B H49D 107.0 . .
C49B C50B H50D 109.5 . .
C49B C50B H50E 109.5 . .
H50D C50B H50E 109.5 . .
C49B C50B H50F 109.5 . .
H50D C50B H50F 109.5 . .
H50E C50B H50F 109.5 . .

loop_
_geom_bond_atom_site_label_1
_geom_bond_atom_site_label_2
_geom_bond_distance
_geom_bond_site_symmetry_2
Fe1 N1 1.9127(14) .
Fe1 N2 1.9176(14) .
C1 N1 1.418(2) .
C1 C2 1.420(2) .
C1 C6 1.423(2) .
N1 Si1 1.7042(15) .
Si1 C14 1.874(3) .
Si1 C13 1.881(2) .
Si1 C15 1.885(3) .
C2 C3 1.398(2) .
C2 C7 1.518(3) .
N2 C16 1.370(8) .
N2 C16B 1.501(11) .
N2 Si2 1.7120(16) .
Si2 C30 1.879(2) .
Si2 C29 1.8811(19) .
Si2 C28 1.883(2) .
C3 C4 1.384(3) .
C3 H3 0.9500 .
C4 C5 1.384(3) .
C4 H4 0.9500 .
C5 C6 1.396(2) .
C5 H5 0.9500 .
C6 C10 1.523(2) .
C7 C9 1.532(3) .
C7 C8 1.542(3) .
C7 H7 1.0000 .
C8 H8A 0.9800 .
C8 H8B 0.9800 .
C8 H8C 0.9800 .
C9 H9A 0.9800 .
C9 H9B 0.9800 .
C9 H9C 0.9800 .
C10 C12 1.525(3) .
C10 C11 1.531(11) .
C10 C11B 1.540(7) .
C10 H10 1.0000 .
C10 H10B 1.0000 .
C11 H11A 0.9800 .
C11 H11B 0.9800 .
C11 H11C 0.9800 .
C11B H11D 0.9800 .
C11B H11E 0.9800 .
C11B H11F 0.9800 .
C12 H12A 0.9800 .
C12 H12B 0.9800 .
C12 H12C 0.9800 .
C13 H13A 0.9800 .
C13 H13B 0.9800 .
C13 H13C 0.9800 .
C14 H14A 0.9800 .
C14 H14B 0.9800 .
C14 H14C 0.9800 .
C15 H15A 0.9800 .
C15 H15B 0.9800 .
C15 H15C 0.9800 .
C16 C17 1.417(7) .
C16 C21 1.434(8) .
C17 C18 1.401(6) .
C17 C22 1.514(6) .
C18 C19 1.381(6) .
C18 H18 0.9500 .
C19 C20 1.379(7) .
C19 H19 0.9500 .
C20 C21 1.405(7) .
C20 H20 0.9500 .
C21 C25 1.530(8) .
C22 C23 1.526(6) .
C22 C24 1.537(6) .
C22 H22 1.0000 .
C23 H23A 0.9800 .
C23 H23B 0.9800 .
C23 H23C 0.9800 .
C24 H24A 0.9800 .
C24 H24B 0.9800 .
C24 H24C 0.9800 .
C25 C26 1.541(8) .
C25 C27 1.545(7) .
C25 H25 1.0000 .
C26 H26A 0.9800 .
C26 H26B 0.9800 .
C26 H26C 0.9800 .
C27 H27A 0.9800 .
C27 H27B 0.9800 .
C27 H27C 0.9800 .
C16B C21B 1.402(10) .
C16B C17B 1.422(10) .
C17B C18B 1.380(10) .
C17B C22B 1.509(9) .
C18B C19B 1.364(10) .
C18B H18B 0.9500 .
C19B C20B 1.398(10) .
C19B H19B 0.9500 .
C20B C21B 1.391(10) .
C20B H20B 0.9500 .
C21B C25B 1.502(9) .
C22B C23B 1.545(11) .
C22B C24B 1.548(11) .
C22B H22B 1.0000 .
C23B H23D 0.9800 .
C23B H23E 0.9800 .
C23B H23F 0.9800 .
C24B H24D 0.9800 .
C24B H24E 0.9800 .
C24B H24F 0.9800 .
C25B C26B 1.537(12) .
C25B C27B 1.544(11) .
C25B H25B 1.0000 .
C26B H26D 0.9800 .
C26B H26E 0.9800 .
C26B H26F 0.9800 .
C27B H27D 0.9800 .
C27B H27E 0.9800 .
C27B H27F 0.9800 .
C28 H28A 0.9800 .
C28 H28B 0.9800 .
C28 H28C 0.9800 .
C29 H29A 0.9800 .
C29 H29B 0.9800 .
C29 H29C 0.9800 .
C30 H30A 0.9800 .
C30 H30B 0.9800 .
C30 H30C 0.9800 .
C31 O31 1.422(3) .
C31 C36 1.502(3) 5_666
C31 H31A 0.9900 .
C31 H31B 0.9900 .
K31 O33 2.7856(13) 5_666
K31 O33 2.7856(13) .
K31 O35 2.8118(14) .
K31 O35 2.8119(14) 5_666
K31 O31 2.8158(14) 5_666
K31 O31 2.8159(14) .
K31 O38 2.850(2) .
K31 O38 2.850(2) 5_666
K31 C39B 3.426(5) .
K31 C39B 3.426(5) 5_666
O31 C32 1.425(2) .
C32 C33 1.496(3) .
C32 H32A 0.9900 .
C32 H32B 0.9900 .
C33 O33 1.425(3) .
C33 H33A 0.9900 .
C33 H33B 0.9900 .
O33 C34 1.428(3) .
C34 C35 1.497(3) .
C34 H34A 0.9900 .
C34 H34B 0.9900 .
C35 O35 1.431(2) .
C35 H35A 0.9900 .
C35 H35B 0.9900 .
O35 C36 1.423(3) .
C36 C31 1.502(3) 5_666
C36 H36A 0.9900 .
C36 H36B 0.9900 .
C37 C38 1.483(5) .
C37 H37A 0.9800 .
C37 H37B 0.9800 .
C37 H37C 0.9800 .
C38 O38 1.423(4) .
C38 H38A 0.9900 .
C38 H38B 0.9900 .
O38 C39 1.513(4) .
O38 C39B 1.537(5) .
C39 C40 1.354(5) .
C39 H39A 0.9900 .
C39 H39B 0.9900 .
C39B C40 1.389(5) .
C39B H39C 0.9900 .
C39B H39D 0.9900 .
C40 H40A 0.9800 .
C40 H40B 0.9800 .
C40 H40C 0.9800 .
C40 H40D 0.9800 .
C40 H40E 0.9800 .
C40 H40F 0.9800 .
C41 O41 1.428(3) .
C41 C42 1.496(3) .
C41 H41A 0.9900 .
C41 H41B 0.9900 .
K41 O48 2.748(3) 7_556
K41 O48 2.748(3) .
K41 O44 2.7609(13) 7_556
K41 O44 2.7610(13) .
K41 O41 2.7886(13) .
K41 O41 2.7887(13) 7_556
K41 O42 2.8362(14) .
K41 O42 2.8363(14) 7_556
K41 O48B 2.997(8) 7_556
K41 O48B 2.997(8) .
O41 C46 1.422(3) 7_556
C42 O42 1.428(3) .
C42 H42A 0.9900 .
C42 H42B 0.9900 .
O42 C43 1.430(3) .
C43 C44 1.494(4) .
C43 H43A 0.9900 .
C43 H43B 0.9900 .
C44 O44 1.418(3) .
C44 H44A 0.9900 .
C44 H44B 0.9900 .
O44 C45 1.429(3) .
C45 C46 1.490(4) .
C45 H45A 0.9900 .
C45 H45B 0.9900 .
C46 O41 1.423(3) 7_556
C46 H46A 0.9900 .
C46 H46B 0.9900 .
C47 C48 1.490(4) .
C47 H47A 0.9800 .
C47 H47B 0.9800 .
C47 H47C 0.9800 .
C48 O48 1.412(4) .
C48 H48A 0.9900 .
C48 H48B 0.9900 .
O48 C49 1.464(5) .
C49 C50 1.445(7) .
C49 H49A 0.9900 .
C49 H49B 0.9900 .
C50 H50A 0.9800 .
C50 H50B 0.9800 .
C50 H50C 0.9800 .
C47B C48B 1.448(9) .
C47B H47D 0.9800 .
C47B H47E 0.9800 .
C47B H47F 0.9800 .
C48B O48B 1.413(8) .
C48B H48C 0.9900 .
C48B H48D 0.9900 .
O48B C49B 1.447(9) .
C49B C50B 1.458(10) .
C49B H49C 0.9900 .
C49B H49D 0.9900 .
C50B H50D 0.9800 .
C50B H50E 0.9800 .
C50B H50F 0.9800 .

loop_
_geom_hbond_atom_site_label_D
_geom_hbond_atom_site_label_H
_geom_hbond_atom_site_label_A
_geom_hbond_distance_DH
_geom_hbond_distance_HA
_geom_hbond_distance_DA
_geom_hbond_angle_DHA
C38 H38B O33 0.99 2.59 3.385(3) 137.6
C49B H49D O41 0.99 2.54 3.381(10) 142.5

loop_
_geom_torsion_atom_site_label_1
_geom_torsion_atom_site_label_2
_geom_torsion_atom_site_label_3
_geom_torsion_atom_site_label_4
_geom_torsion
_geom_torsion_site_symmetry_1
_geom_torsion_site_symmetry_4
C2 C1 N1 Si1 -89.15(18) . .
C6 C1 N1 Si1 90.44(18) . .
C2 C1 N1 Fe1 90.87(17) . .
C6 C1 N1 Fe1 -89.54(17) . .
C1 N1 Si1 C14 -133.07(17) . .
Fe1 N1 Si1 C14 46.92(15) . .
C1 N1 Si1 C13 -12.08(17) . .
Fe1 N1 Si1 C13 167.91(10) . .
C1 N1 Si1 C15 107.07(17) . .
Fe1 N1 Si1 C15 -72.95(14) . .
N1 C1 C2 C3 -178.97(15) . .
C6 C1 C2 C3 1.4(2) . .
N1 C1 C2 C7 2.1(2) . .
C6 C1 C2 C7 -177.47(16) . .
C16 N2 Si2 C30 -125.7(4) . .
C16B N2 Si2 C30 -137.2(4) . .
Fe1 N2 Si2 C30 48.07(13) . .
C16 N2 Si2 C29 -5.3(4) . .
C16B N2 Si2 C29 -16.8(5) . .
Fe1 N2 Si2 C29 168.43(9) . .
C16 N2 Si2 C28 114.7(4) . .
C16B N2 Si2 C28 103.3(4) . .
Fe1 N2 Si2 C28 -71.50(12) . .
C1 C2 C3 C4 1.0(3) . .
C7 C2 C3 C4 179.96(18) . .
C2 C3 C4 C5 -2.3(3) . .
C3 C4 C5 C6 1.0(3) . .
C4 C5 C6 C1 1.5(3) . .
C4 C5 C6 C10 179.34(17) . .
N1 C1 C6 C5 177.76(15) . .
C2 C1 C6 C5 -2.6(2) . .
N1 C1 C6 C10 -0.1(2) . .
C2 C1 C6 C10 179.53(15) . .
C3 C2 C7 C9 54.1(2) . .
C1 C2 C7 C9 -126.97(18) . .
C3 C2 C7 C8 -68.7(2) . .
C1 C2 C7 C8 110.2(2) . .
C5 C6 C10 C12 51.4(2) . .
C1 C6 C10 C12 -130.72(19) . .
C5 C6 C10 C11 -88.5(4) . .
C1 C6 C10 C11 89.3(4) . .
C5 C6 C10 C11B -63.3(3) . .
C1 C6 C10 C11B 114.6(3) . .
C16B N2 C16 C17 -164(7) . .
Si2 N2 C16 C17 81.0(9) . .
Fe1 N2 C16 C17 -92.6(8) . .
C16B N2 C16 C21 14(5) . .
Si2 N2 C16 C21 -101.0(8) . .
Fe1 N2 C16 C21 85.4(9) . .
N2 C16 C17 C18 178.6(7) . .
C21 C16 C17 C18 0.5(12) . .
N2 C16 C17 C22 -0.3(12) . .
C21 C16 C17 C22 -178.3(7) . .
C16 C17 C18 C19 -0.7(9) . .
C22 C17 C18 C19 178.2(5) . .
C17 C18 C19 C20 1.3(8) . .
C18 C19 C20 C21 -1.8(9) . .
C19 C20 C21 C16 1.7(11) . .
C19 C20 C21 C25 179.8(6) . .
N2 C16 C21 C20 -179.2(7) . .
C17 C16 C21 C20 -1.0(13) . .
N2 C16 C21 C25 2.8(13) . .
C17 C16 C21 C25 -179.1(7) . .
C18 C17 C22 C23 -85.5(6) . .
C16 C17 C22 C23 93.4(7) . .
C18 C17 C22 C24 39.2(7) . .
C16 C17 C22 C24 -141.9(7) . .
C20 C21 C25 C26 -81.7(10) . .
C16 C21 C25 C26 96.4(11) . .
C20 C21 C25 C27 43.2(9) . .
C16 C21 C25 C27 -138.7(8) . .
C16 N2 C16B C21B -162(7) . .
Si2 N2 C16B C21B -91.0(13) . .
Fe1 N2 C16B C21B 83.8(14) . .
C16 N2 C16B C17B 15(5) . .
Si2 N2 C16B C17B 85.8(13) . .
Fe1 N2 C16B C17B -99.4(12) . .
C21B C16B C17B C18B -2(2) . .
N2 C16B C17B C18B -178.6(10) . .
C21B C16B C17B C22B 179.0(12) . .
N2 C16B C17B C22B 2.3(18) . .
C16B C17B C18B C19B 0.7(16) . .
C22B C17B C18B C19B 179.8(9) . .
C17B C18B C19B C20B 0.0(15) . .
C18B C19B C20B C21B 0.4(17) . .
C19B C20B C21B C16B -1.5(18) . .
C19B C20B C21B C25B 176.5(10) . .
C17B C16B C21B C20B 2(2) . .
N2 C16B C21B C20B 178.9(11) . .
C17B C16B C21B C25B -175.8(12) . .
N2 C16B C21B C25B 1(2) . .
C18B C17B C22B C23B -85.0(12) . .
C16B C17B C22B C23B 94.1(13) . .
C18B C17B C22B C24B 39.8(14) . .
C16B C17B C22B C24B -141.1(12) . .
C20B C21B C25B C26B -70.5(17) . .
C16B C21B C25B C26B 107.3(16) . .
C20B C21B C25B C27B 49.9(15) . .
C16B C21B C25B C27B -132.2(13) . .
C36 C31 O31 C32 178.27(17) 5_666 .
C36 C31 O31 K31 49.4(2) 5_666 .
C31 O31 C32 C33 178.39(17) . .
K31 O31 C32 C33 -52.73(18) . .
O31 C32 C33 O33 64.4(2) . .
C32 C33 O33 C34 176.52(15) . .
C32 C33 O33 K31 -43.90(18) . .
C33 O33 C34 C35 -173.66(15) . .
K31 O33 C34 C35 46.61(18) . .
O33 C34 C35 O35 -63.6(2) . .
C34 C35 O35 C36 -179.59(18) . .
C34 C35 O35 K31 49.82(19) . .
C35 O35 C36 C31 178.81(18) . 5_666
K31 O35 C36 C31 -50.0(2) . 5_666
C37 C38 O38 C39 73.2(4) . .
C37 C38 O38 C39B 30.7(5) . .
C37 C38 O38 K31 -138.3(2) . .
C38 O38 C39 C40 174.6(4) . .
C39B O38 C39 C40 -45.3(3) . .
K31 O38 C39 C40 24.5(5) . .
C38 O38 C39B C40 102.4(4) . .
C39 O38 C39B C40 42.8(3) . .
K31 O38 C39B C40 -86.3(3) . .
C38 O38 C39B K31 -171.3(4) . .
C39 O38 C39B K31 129.1(3) . .
O38 C39 C40 C39B 46.7(3) . .
O38 C39B C40 C39 -44.6(3) . .
K31 C39B C40 C39 -100.4(3) . .
C42 C41 O41 C46 174.1(2) . 7_556
C42 C41 O41 K41 -51.7(2) . .
O41 C41 C42 O42 67.9(3) . .
C41 C42 O42 C43 -175.1(2) . .
C41 C42 O42 K41 -49.2(2) . .
C42 O42 C43 C44 -177.8(2) . .
K41 O42 C43 C44 55.0(2) . .
O42 C43 C44 O44 -65.5(3) . .
C43 C44 O44 C45 -179.30(19) . .
C43 C44 O44 K41 42.2(2) . .
C44 O44 C45 C46 170.95(19) . .
K41 O44 C45 C46 -49.7(2) . .
O44 C45 C46 O41 63.0(2) . 7_556
C47 C48 O48 C49 -71.6(5) . .
C47 C48 O48 K41 139.7(3) . .
C48 O48 C49 C50 106.2(5) . .
K41 O48 C49 C50 -102.8(4) . .
C47B C48B O48B C49B -180.0(10) . .
C47B C48B O48B K41 -7.6(14) . .
C48B O48B C49B C50B 60.3(14) . .
K41 O48B C49B C50B -111.8(10) . .
